data_7131361
loop_
_publ_author_name
'Makhal, Priyanka N.'
'Dannarm, Srinivas Reddy'
'Shaikh, Arbaz Sujat'
'Ahmed, Rezwan'
'Chilvery, Shrilekha'
'Dayare, Lahu N.'
'Sonti, Rajesh'
'Godugu, Chandraiah'
'Kaki, Venkata Rao'

_publ_section_title
;
 <i>Exo-trig</i> selenocyclization of secondary allylic carboxamides using
 Woollins' reagent: <i>en route</i> to 2,5-disubstituted selenazolines.
;
_journal_issue 25
_journal_name_full 'Chemical communications (Cambridge, England)'
_journal_page_first 3767
_journal_page_last 3770
_journal_paper_doi 10.1039/d2cc06782j
_journal_volume 59
_journal_year 2023
_chemical_formula_moiety 'C12 H12 N2 Se'
_chemical_formula_sum 'C12 H12 N2 Se'
_chemical_formula_weight 263.20
_chemical_name_systematic 2-(1H-indol-2-yl)-5-methyl-4,5-dihydro-1,3-selenazole
_space_group_crystal_system monoclinic
_space_group_IT_number 14
_space_group_name_Hall '-P 2yn'
_space_group_name_H-M_alt 'P 1 21/n 1'
_atom_sites_solution_hydrogens geom
_atom_sites_solution_primary dual
_audit_creation_date 2022-08-02
_audit_creation_method
;
Olex2 1.3-ac4
(compiled 2018.12.18 svn.r3554 for Rigaku Oxford Diffraction, GUI svn.r1)
;
_audit_update_record
;
2022-11-08 deposited with the CCDC.	2023-03-01 downloaded from the CCDC.
;
_cell_angle_alpha 90
_cell_angle_beta 104.625(5)
_cell_angle_gamma 90
_cell_formula_units_Z 8
_cell_length_a 14.9055(7)
_cell_length_b 11.0509(5)
_cell_length_c 14.9065(7)
_cell_measurement_reflns_used 8487
_cell_measurement_temperature 299.38(17)
_cell_measurement_theta_max 26.2900
_cell_measurement_theta_min 2.2040
_cell_volume 2375.8(2)
_computing_cell_refinement 'CrysAlisPro 1.171.40.35a (Rigaku OD, 2018)'
_computing_data_collection 'CrysAlisPro 1.171.40.35a (Rigaku OD, 2018)'
_computing_data_reduction 'CrysAlisPro 1.171.40.35a (Rigaku OD, 2018)'
_computing_molecular_graphics 'Olex2 (Dolomanov et al., 2009)'
_computing_publication_material 'Olex2 (Dolomanov et al., 2009)'
_computing_structure_refinement 'ShelXL (Sheldrick, 2015)'
_computing_structure_solution 'ShelXT (Sheldrick, 2015)'
_diffrn_ambient_environment air
_diffrn_ambient_temperature 299.38(17)
_diffrn_detector 'CCD plate'
_diffrn_detector_area_resol_mean 10.0000
_diffrn_detector_type HyPix3000
_diffrn_measured_fraction_theta_full 1.000
_diffrn_measured_fraction_theta_max 0.966
_diffrn_measurement_details
;
List of Runs (angles in degrees, time in seconds):

  # Type    Start    End  Width  t~exp~   \w     \q     \k     \f   Frames
#--------------------------------------------------------------------------
  1  \w    -27.00   8.00   0.50   10.00    --  -14.97 -29.00  17.00   70
  2  \w    -36.00  10.00   0.50   10.00    --  -14.97 -94.00   0.00   92
  3  \w    -58.00  42.00   0.50   10.00    --   16.22 -29.00  17.00  200
  4  \w    -37.00  20.00   0.50   10.00    --  -14.97 -94.00 120.00  114
  5  \w    -41.00  59.00   0.50   10.00    --  -14.97  29.00 179.00  200
  6  \w    -69.00 -43.00   0.50   10.00    --  -14.97 -29.00  17.00   52
  7  \w    -85.00  10.00   0.50   10.00    --  -14.97 -45.00   0.00  190
  8  \w    -66.00 -10.00   0.50   10.00    --  -14.97 125.00   0.00  112
  9  \w    -56.00 -30.00   0.50   10.00    --  -14.97 125.00  30.00   52
 10  \w    -66.00 -12.00   0.50   10.00    --  -14.97 125.00 120.00  108
 11  \w    -10.00  90.00   0.50   10.00    --   16.22  29.00 179.00  200
 12  \w    -63.00 -11.00   0.50   10.00    --  -14.97 125.00 -60.00  104
 13  \w    -58.00 -17.00   0.50   10.00    --  -14.97 125.00-120.00   82
 14  \w     -7.00  50.00   0.50   10.00    --   16.22  45.00-150.00  114
 15  \w     58.00  84.00   0.50   10.00    --   16.22  45.00-150.00   52
 16  \w     45.00  85.00   0.50   10.00    --   16.22  45.00-180.00   80
 17  \w    -84.00 -51.00   0.50   10.00    --  -14.97 -61.00-150.00   66
;
_diffrn_measurement_device 'four-circle diffractometer'
_diffrn_measurement_device_type 'XtaLAB Synergy, Single source at offset/far, HyPix3000'
_diffrn_measurement_method '\w scans'
_diffrn_orient_matrix_type 'CrysAlisPro convention (1999,Acta A55,543-557)'
_diffrn_orient_matrix_UB_11 0.0176504000
_diffrn_orient_matrix_UB_12 -0.0039186000
_diffrn_orient_matrix_UB_13 -0.0398408000
_diffrn_orient_matrix_UB_21 0.0420625000
_diffrn_orient_matrix_UB_22 0.0270684000
_diffrn_orient_matrix_UB_23 0.0249499000
_diffrn_orient_matrix_UB_31 0.0183809000
_diffrn_orient_matrix_UB_32 -0.0580997000
_diffrn_orient_matrix_UB_33 0.0143625000
_diffrn_radiation_monochromator mirror
_diffrn_radiation_probe x-ray
_diffrn_radiation_type MoK\a
_diffrn_radiation_wavelength 0.71073
_diffrn_reflns_av_R_equivalents 0.1817
_diffrn_reflns_av_unetI/netI 0.1238
_diffrn_reflns_Laue_measured_fraction_full 1.000
_diffrn_reflns_Laue_measured_fraction_max 0.966
_diffrn_reflns_limit_h_max 18
_diffrn_reflns_limit_h_min -18
_diffrn_reflns_limit_k_max 13
_diffrn_reflns_limit_k_min -13
_diffrn_reflns_limit_l_max 18
_diffrn_reflns_limit_l_min -19
_diffrn_reflns_number 26971
_diffrn_reflns_point_group_measured_fraction_full 1.000
_diffrn_reflns_point_group_measured_fraction_max 0.966
_diffrn_reflns_theta_full 25.242
_diffrn_reflns_theta_max 26.970
_diffrn_reflns_theta_min 2.235
_diffrn_source 'micro-focus sealed X-ray tube'
_diffrn_source_type 'PhotonJet (Mo) X-ray Source'
_exptl_absorpt_coefficient_mu 3.130
_exptl_absorpt_correction_T_max 1.00000
_exptl_absorpt_correction_T_min 0.43191
_exptl_absorpt_correction_type multi-scan
_exptl_absorpt_process_details
;
CrysAlisPro 1.171.40.35a (Rigaku Oxford Diffraction, 2018)
Empirical absorption correction using spherical harmonics,
 implemented in SCALE3 ABSPACK scaling algorithm.
;
_exptl_crystal_colour 'metallic yellowish yellow'
_exptl_crystal_colour_lustre metallic
_exptl_crystal_colour_modifier yellowish
_exptl_crystal_colour_primary yellow
_exptl_crystal_density_diffrn 1.472
_exptl_crystal_description block
_exptl_crystal_F_000 1056
_exptl_crystal_recrystallization_method 'Re-crystallisation from solvent: Dichloromethane, pentane'
_exptl_crystal_size_max 0.2
_exptl_crystal_size_mid 0.15
_exptl_crystal_size_min 0.1
_refine_diff_density_max 1.787
_refine_diff_density_min -1.320
_refine_diff_density_rms 0.168
_refine_ls_extinction_method none
_refine_ls_goodness_of_fit_ref 1.036
_refine_ls_hydrogen_treatment constr
_refine_ls_matrix_type full
_refine_ls_number_parameters 273
_refine_ls_number_reflns 4984
_refine_ls_number_restraints 0
_refine_ls_restrained_S_all 1.036
_refine_ls_R_factor_all 0.2186
_refine_ls_R_factor_gt 0.1466
_refine_ls_shift/su_max 0.000
_refine_ls_shift/su_mean 0.000
_refine_ls_structure_factor_coef Fsqd
_refine_ls_weighting_details 'w=1/[\s^2^(Fo^2^)+(0.1399P)^2^+55.2164P] where P=(Fo^2^+2Fc^2^)/3'
_refine_ls_weighting_scheme calc
_refine_ls_wR_factor_gt 0.3745
_refine_ls_wR_factor_ref 0.4123
_reflns_Friedel_coverage 0.000
_reflns_number_gt 2621
_reflns_number_total 4984
_reflns_threshold_expression 'I > 2\s(I)'
_cod_data_source_file d2cc06782j2.cif
_cod_data_source_block exter107
_cod_depositor_comments 'Adding full bibliography for 7131361.cif.'
_cod_database_code 7131361
_shelx_shelxl_version_number 2018/3
_chemical_oxdiff_formula 'C H N Se'
_shelx_space_group_comment
;
The symmetry employed for this shelxl refinement is uniquely defined
by the following loop, which should always be used as a source of
symmetry information in preference to the above space-group names.
They are only intended as comments.
;
_shelx_estimated_absorpt_t_max 0.745
_shelx_estimated_absorpt_t_min 0.573
_reflns_odcompleteness_completeness 99.57
_reflns_odcompleteness_iscentric 1
_reflns_odcompleteness_theta 26.32
_olex2_refinement_description
;
1. Fixed Uiso
 At 1.2 times of:
  All C(H) groups, All C(H,H) groups, All N(H) groups
 At 1.5 times of:
  All C(H,H,H) groups
2.a Ternary CH refined with riding coordinates:
 C00H(H00H), C00L(H00L)
2.b Secondary CH2 refined with riding coordinates:
 C00K(H00A,H00B), C00O(H00K,H00O)
2.c Aromatic/amide H refined with riding coordinates:
 N003(H003), N004(H004), C00F(H00F), C00G(H00G), C00I(H00I), C00J(H00J),
 C00M(H00M), C00N(H00N), C00P(H00P), C00Q(H00Q), C00R(H00R), C00S(H00S)
2.d Idealised Me refined as rotating group:
 C00T(H00T,H00U,H00V), C00U(H00C,H00D,H00E)
;
_olex2_submission_special_instructions 'No special instructions were received'
_oxdiff_exptl_absorpt_empirical_details
;
Empirical correction (ABSPACK) includes:
- Absorption correction using spherical harmonics
- Frame scaling
;
_oxdiff_exptl_absorpt_empirical_full_max 4.717
_oxdiff_exptl_absorpt_empirical_full_min 0.383

loop_
_space_group_symop_operation_xyz
'x, y, z'
'-x+1/2, y+1/2, -z+1/2'
'-x, -y, -z'
'x-1/2, -y-1/2, z-1/2'

loop_
_atom_site_label
_atom_site_type_symbol
_atom_site_fract_x
_atom_site_fract_y
_atom_site_fract_z
_atom_site_U_iso_or_equiv
_atom_site_adp_type
_atom_site_occupancy
_atom_site_site_symmetry_order
_atom_site_calc_flag
_atom_site_refinement_flags_posn
_atom_site_refinement_flags_adp
_atom_site_refinement_flags_occupancy
_atom_site_disorder_assembly
_atom_site_disorder_group
Se01 Se 0.52928(17) 0.89366(17) 0.88946(15) 0.0758(7) Uani 1 1 d . . . . .
Se02 Se 0.63511(14) 0.16634(16) 0.78269(16) 0.0714(7) Uani 1 1 d . . . . .
N003 N 0.5510(8) 0.6516(10) 0.6823(8) 0.043(3) Uani 1 1 d . . . . .
H003 H 0.547539 0.579032 0.701947 0.052 Uiso 1 1 calc R . . . .
N004 N 0.4258(8) 0.4084(11) 0.8022(9) 0.051(3) Uani 1 1 d . . . . .
H004 H 0.445581 0.480653 0.797586 0.061 Uiso 1 1 calc R . . . .
N005 N 0.4970(10) 0.6509(13) 0.8535(9) 0.060(4) Uani 1 1 d . . . . .
N006 N 0.6006(9) 0.4063(12) 0.7507(11) 0.061(4) Uani 1 1 d . . . . .
C007 C 0.5710(10) 0.6836(14) 0.6005(11) 0.048(4) Uani 1 1 d . . . . .
C008 C 0.5600(10) 0.3071(13) 0.7680(11) 0.048(4) Uani 1 1 d . . . . .
C009 C 0.3387(10) 0.2516(15) 0.8207(10) 0.047(3) Uani 1 1 d . . . . .
C00A C 0.5377(10) 0.7547(14) 0.7267(11) 0.048(4) Uani 1 1 d . . . . .
C00B C 0.3446(10) 0.3777(14) 0.8240(10) 0.048(4) Uani 1 1 d . . . . .
C00C C 0.4696(11) 0.3036(13) 0.7890(11) 0.050(4) Uani 1 1 d . . . . .
C00D C 0.5711(11) 0.8103(15) 0.5934(11) 0.052(4) Uani 1 1 d . . . . .
C00E C 0.5184(10) 0.7487(14) 0.8167(11) 0.051(4) Uani 1 1 d . . . . .
C00F C 0.5489(10) 0.8540(14) 0.6753(11) 0.052(4) Uani 1 1 d . . . . .
H00F H 0.543134 0.934627 0.690902 0.062 Uiso 1 1 calc R . . . .
C00G C 0.6104(13) 0.789(2) 0.4499(15) 0.077(6) Uani 1 1 d . . . . .
H00G H 0.622358 0.825597 0.397767 0.092 Uiso 1 1 calc R . . . .
C00H C 0.4631(15) 0.8009(17) 0.9611(12) 0.071(5) Uani 1 1 d . . . . .
H00H H 0.485992 0.822277 1.026749 0.086 Uiso 1 1 calc R . . . .
C00I C 0.5917(11) 0.6128(16) 0.5319(13) 0.062(4) Uani 1 1 d . . . . .
H00I H 0.591716 0.528915 0.536509 0.074 Uiso 1 1 calc R . . . .
C00J C 0.4219(12) 0.2059(17) 0.7985(10) 0.060(4) Uani 1 1 d . . . . .
H00J H 0.437954 0.125545 0.792411 0.071 Uiso 1 1 calc R . . . .
C00K C 0.4866(17) 0.6713(15) 0.9479(13) 0.078(6) Uani 1 1 d . . . . .
H00A H 0.543853 0.650210 0.992637 0.094 Uiso 1 1 calc R . . . .
H00B H 0.437837 0.619461 0.958706 0.094 Uiso 1 1 calc R . . . .
C00L C 0.7118(11) 0.2560(18) 0.7176(13) 0.067(5) Uani 1 1 d . . . . .
H00L H 0.777321 0.235722 0.742714 0.080 Uiso 1 1 calc R . . . .
C00M C 0.2612(13) 0.1922(18) 0.8406(13) 0.071(5) Uani 1 1 d . . . . .
H00M H 0.256294 0.108323 0.837122 0.085 Uiso 1 1 calc R . . . .
C00N C 0.2755(12) 0.444(2) 0.8444(13) 0.072(5) Uani 1 1 d . . . . .
H00N H 0.278461 0.528558 0.846004 0.086 Uiso 1 1 calc R . . . .
C00O C 0.6931(12) 0.3891(16) 0.7413(15) 0.068(5) Uani 1 1 d . . . . .
H00K H 0.736844 0.411829 0.798834 0.081 Uiso 1 1 calc R . . . .
H00O H 0.703243 0.441783 0.692799 0.081 Uiso 1 1 calc R . . . .
C00P C 0.2012(14) 0.384(2) 0.8628(15) 0.084(6) Uani 1 1 d . . . . .
H00P H 0.152923 0.429497 0.874492 0.101 Uiso 1 1 calc R . . . .
C00Q C 0.1946(13) 0.259(3) 0.8646(14) 0.084(7) Uani 1 1 d . . . . .
H00Q H 0.145547 0.221796 0.881984 0.101 Uiso 1 1 calc R . . . .
C00R C 0.5913(14) 0.862(2) 0.5172(14) 0.086(6) Uani 1 1 d . . . . .
H00R H 0.592078 0.945310 0.511312 0.103 Uiso 1 1 calc R . . . .
C00S C 0.6123(13) 0.668(2) 0.4564(13) 0.078(6) Uani 1 1 d . . . . .
H00S H 0.627517 0.621760 0.410331 0.093 Uiso 1 1 calc R . . . .
C00T C 0.6843(17) 0.235(2) 0.6167(16) 0.104(8) Uani 1 1 d . . . . .
H00T H 0.691758 0.150520 0.604437 0.155 Uiso 1 1 calc GR . . . .
H00U H 0.722660 0.282327 0.587381 0.155 Uiso 1 1 calc GR . . . .
H00V H 0.620580 0.257407 0.592659 0.155 Uiso 1 1 calc GR . . . .
C00U C 0.3573(19) 0.823(2) 0.9305(17) 0.111(8) Uani 1 1 d . . . . .
H00C H 0.345692 0.907651 0.916972 0.166 Uiso 1 1 calc GR . . . .
H00D H 0.329645 0.799798 0.979448 0.166 Uiso 1 1 calc GR . . . .
H00E H 0.330842 0.776381 0.876032 0.166 Uiso 1 1 calc GR . . . .

loop_
_atom_site_aniso_label
_atom_site_aniso_U_11
_atom_site_aniso_U_22
_atom_site_aniso_U_33
_atom_site_aniso_U_23
_atom_site_aniso_U_13
_atom_site_aniso_U_12
Se01 0.1087(17) 0.0464(11) 0.0725(13) -0.0082(9) 0.0234(11) -0.0081(10)
Se02 0.0660(11) 0.0456(10) 0.1065(16) 0.0076(10) 0.0291(10) 0.0089(9)
N003 0.044(6) 0.025(6) 0.058(8) 0.002(5) 0.008(6) 0.000(5)
N004 0.052(7) 0.041(7) 0.063(8) 0.004(6) 0.022(6) -0.004(6)
N005 0.082(10) 0.049(8) 0.056(8) -0.010(7) 0.032(8) -0.014(7)
N006 0.049(7) 0.051(8) 0.087(10) 0.000(8) 0.022(7) -0.002(6)
C007 0.038(7) 0.050(9) 0.055(9) -0.008(8) 0.011(7) -0.011(7)
C008 0.048(8) 0.032(8) 0.063(10) 0.009(7) 0.015(7) 0.005(6)
C009 0.041(8) 0.052(9) 0.043(8) 0.006(7) 0.004(6) 0.002(7)
C00A 0.041(8) 0.039(8) 0.059(9) -0.007(7) 0.002(7) -0.001(6)
C00B 0.049(9) 0.050(9) 0.045(8) -0.001(7) 0.011(7) 0.005(7)
C00C 0.063(10) 0.033(8) 0.057(9) -0.003(7) 0.019(8) -0.006(7)
C00D 0.050(8) 0.052(10) 0.050(9) 0.005(8) 0.007(7) -0.002(7)
C00E 0.048(8) 0.047(9) 0.059(9) -0.015(8) 0.016(7) -0.013(7)
C00F 0.053(9) 0.041(8) 0.058(9) 0.016(7) 0.006(7) 0.004(7)
C00G 0.068(12) 0.084(15) 0.081(14) 0.007(12) 0.024(10) 0.003(11)
C00H 0.103(15) 0.058(11) 0.048(10) -0.009(8) 0.009(10) -0.004(10)
C00I 0.054(10) 0.051(10) 0.081(12) -0.014(9) 0.020(9) 0.004(8)
C00J 0.079(12) 0.060(11) 0.041(8) -0.004(8) 0.017(8) 0.014(9)
C00K 0.136(18) 0.032(9) 0.070(12) 0.003(9) 0.033(12) 0.000(10)
C00L 0.038(8) 0.075(13) 0.091(14) -0.008(11) 0.024(9) 0.002(8)
C00M 0.064(11) 0.062(12) 0.077(12) 0.016(10) -0.002(10) -0.028(9)
C00N 0.060(11) 0.080(14) 0.072(12) -0.011(11) 0.010(9) 0.004(10)
C00O 0.050(9) 0.060(11) 0.098(14) -0.003(10) 0.027(9) 0.006(8)
C00P 0.062(12) 0.108(19) 0.089(15) -0.018(13) 0.031(11) -0.007(12)
C00Q 0.047(10) 0.13(2) 0.084(14) -0.019(14) 0.028(10) -0.028(12)
C00R 0.082(14) 0.108(18) 0.067(12) 0.013(13) 0.017(11) -0.006(13)
C00S 0.078(13) 0.100(17) 0.058(11) -0.037(11) 0.024(10) -0.036(12)
C00T 0.112(18) 0.110(19) 0.114(19) -0.040(16) 0.074(16) -0.031(15)
C00U 0.13(2) 0.11(2) 0.091(17) -0.016(15) 0.032(16) -0.004(17)

loop_
_atom_type_symbol
_atom_type_description
_atom_type_scat_dispersion_real
_atom_type_scat_dispersion_imag
_atom_type_scat_source
C C 0.0033 0.0016 'International Tables Vol C Tables 4.2.6.8 and 6.1.1.4'
H H 0.0000 0.0000 'International Tables Vol C Tables 4.2.6.8 and 6.1.1.4'
N N 0.0061 0.0033 'International Tables Vol C Tables 4.2.6.8 and 6.1.1.4'
Se Se -0.0929 2.2259 'International Tables Vol C Tables 4.2.6.8 and 6.1.1.4'

loop_
_geom_angle_atom_site_label_1
_geom_angle_atom_site_label_2
_geom_angle_atom_site_label_3
_geom_angle
_geom_angle_site_symmetry_1
_geom_angle_site_symmetry_3
_geom_angle_publ_flag
C00E Se01 C00H 83.5(7) . . ?
C008 Se02 C00L 85.9(7) . . ?
C007 N003 H003 126.0 . . ?
C00A N003 H003 126.0 . . ?
C00A N003 C007 107.9(12) . . ?
C00B N004 H004 126.1 . . ?
C00C N004 H004 126.1 . . ?
C00C N004 C00B 107.8(13) . . ?
C00E N005 C00K 112.1(13) . . ?
C008 N006 C00O 114.3(14) . . ?
N003 C007 C00D 109.2(13) . . ?
N003 C007 C00I 130.6(15) . . ?
C00I C007 C00D 120.2(15) . . ?
N006 C008 Se02 114.9(11) . . ?
N006 C008 C00C 124.2(13) . . ?
C00C C008 Se02 120.2(10) . . ?
C00B C009 C00J 107.8(14) . . ?
C00B C009 C00M 120.0(15) . . ?
C00M C009 C00J 132.2(17) . . ?
N003 C00A C00E 120.2(14) . . ?
N003 C00A C00F 110.2(14) . . ?
C00F C00A C00E 129.5(15) . . ?
N004 C00B C009 106.8(13) . . ?
C00N C00B N004 132.8(16) . . ?
C00N C00B C009 120.3(16) . . ?
N004 C00C C008 120.6(13) . . ?
C00J C00C N004 112.8(14) . . ?
C00J C00C C008 126.6(14) . . ?
C007 C00D C00F 105.5(14) . . ?
C00R C00D C007 118.7(18) . . ?
C00R C00D C00F 135.8(18) . . ?
N005 C00E Se01 117.0(11) . . ?
N005 C00E C00A 124.3(14) . . ?
C00A C00E Se01 118.6(11) . . ?
C00A C00F C00D 107.1(14) . . ?
C00A C00F H00F 126.5 . . ?
C00D C00F H00F 126.5 . . ?
C00R C00G H00G 118.9 . . ?
C00S C00G H00G 118.9 . . ?
C00S C00G C00R 122(2) . . ?
Se01 C00H H00H 109.1 . . ?
C00K C00H Se01 105.5(14) . . ?
C00K C00H H00H 109.1 . . ?
C00K C00H C00U 111.6(19) . . ?
C00U C00H Se01 112.2(15) . . ?
C00U C00H H00H 109.1 . . ?
C007 C00I H00I 120.4 . . ?
C00S C00I C007 119.3(17) . . ?
C00S C00I H00I 120.4 . . ?
C009 C00J H00J 127.6 . . ?
C00C C00J C009 104.7(15) . . ?
C00C C00J H00J 127.6 . . ?
N005 C00K C00H 110.9(14) . . ?
N005 C00K H00A 109.5 . . ?
N005 C00K H00B 109.5 . . ?
C00H C00K H00A 109.5 . . ?
C00H C00K H00B 109.5 . . ?
H00A C00K H00B 108.0 . . ?
Se02 C00L H00L 110.3 . . ?
C00O C00L Se02 101.9(11) . . ?
C00O C00L H00L 110.3 . . ?
C00T C00L Se02 112.4(13) . . ?
C00T C00L H00L 110.3 . . ?
C00T C00L C00O 111.3(18) . . ?
C009 C00M H00M 120.3 . . ?
C00Q C00M C009 119.4(19) . . ?
C00Q C00M H00M 120.3 . . ?
C00B C00N H00N 120.9 . . ?
C00B C00N C00P 118(2) . . ?
C00P C00N H00N 120.9 . . ?
N006 C00O C00L 112.3(14) . . ?
N006 C00O H00K 109.1 . . ?
N006 C00O H00O 109.1 . . ?
C00L C00O H00K 109.1 . . ?
C00L C00O H00O 109.1 . . ?
H00K C00O H00O 107.9 . . ?
C00N C00P H00P 118.2 . . ?
C00N C00P C00Q 124(2) . . ?
C00Q C00P H00P 118.2 . . ?
C00M C00Q C00P 118.5(18) . . ?
C00M C00Q H00Q 120.8 . . ?
C00P C00Q H00Q 120.8 . . ?
C00D C00R H00R 120.1 . . ?
C00G C00R C00D 120(2) . . ?
C00G C00R H00R 120.1 . . ?
C00G C00S C00I 119.7(18) . . ?
C00G C00S H00S 120.2 . . ?
C00I C00S H00S 120.2 . . ?
C00L C00T H00T 109.5 . . ?
C00L C00T H00U 109.5 . . ?
C00L C00T H00V 109.5 . . ?
H00T C00T H00U 109.5 . . ?
H00T C00T H00V 109.5 . . ?
H00U C00T H00V 109.5 . . ?
C00H C00U H00C 109.5 . . ?
C00H C00U H00D 109.5 . . ?
C00H C00U H00E 109.5 . . ?
H00C C00U H00D 109.5 . . ?
H00C C00U H00E 109.5 . . ?
H00D C00U H00E 109.5 . . ?

loop_
_geom_bond_atom_site_label_1
_geom_bond_atom_site_label_2
_geom_bond_distance
_geom_bond_site_symmetry_2
_geom_bond_publ_flag
Se01 C00E 1.919(15) . ?
Se01 C00H 1.92(2) . ?
Se02 C008 1.897(14) . ?
Se02 C00L 1.946(18) . ?
N003 H003 0.8600 . ?
N003 C007 1.372(19) . ?
N003 C00A 1.357(18) . ?
N004 H004 0.8600 . ?
N004 C00B 1.373(19) . ?
N004 C00C 1.367(19) . ?
N005 C00E 1.29(2) . ?
N005 C00K 1.47(2) . ?
N006 C008 1.308(19) . ?
N006 C00O 1.43(2) . ?
C007 C00D 1.40(2) . ?
C007 C00I 1.38(2) . ?
C008 C00C 1.46(2) . ?
C009 C00B 1.40(2) . ?
C009 C00J 1.45(2) . ?
C009 C00M 1.42(2) . ?
C00A C00E 1.44(2) . ?
C00A C00F 1.37(2) . ?
C00B C00N 1.36(2) . ?
C00C C00J 1.32(2) . ?
C00D C00F 1.43(2) . ?
C00D C00R 1.37(2) . ?
C00F H00F 0.9300 . ?
C00G H00G 0.9300 . ?
C00G C00R 1.37(3) . ?
C00G C00S 1.34(3) . ?
C00H H00H 0.9800 . ?
C00H C00K 1.50(2) . ?
C00H C00U 1.55(3) . ?
C00I H00I 0.9300 . ?
C00I C00S 1.38(3) . ?
C00J H00J 0.9300 . ?
C00K H00A 0.9700 . ?
C00K H00B 0.9700 . ?
C00L H00L 0.9800 . ?
C00L C00O 1.55(3) . ?
C00L C00T 1.47(3) . ?
C00M H00M 0.9300 . ?
C00M C00Q 1.36(3) . ?
C00N H00N 0.9300 . ?
C00N C00P 1.38(3) . ?
C00O H00K 0.9700 . ?
C00O H00O 0.9700 . ?
C00P H00P 0.9300 . ?
C00P C00Q 1.39(3) . ?
C00Q H00Q 0.9300 . ?
C00R H00R 0.9300 . ?
C00S H00S 0.9300 . ?
C00T H00T 0.9600 . ?
C00T H00U 0.9600 . ?
C00T H00V 0.9600 . ?
C00U H00C 0.9600 . ?
C00U H00D 0.9600 . ?
C00U H00E 0.9600 . ?
